data_4120747
loop_
_publ_author_name
'Daniel Canseco-Gonzalez'
'Ana Petronilho'
'Helge M\"uller-Bunz'
'Kohsuke Ohmatsu'
'Takashi Ooi'
'Martin Albrecht'

_publ_contact_author
;
        Prof. Dr. Martin Albrecht
        School of Chemistry and Chemical Biology
        University College Dublin
        Belfield
        Dublin 4
        Ireland
;
_publ_contact_author_email martin.albrecht@ucd.ie
_publ_contact_author_fax '00353 1 716-2501'
_publ_contact_author_phone '00353 1 716-2504'
_publ_section_title
;
 Carbene Transfer from Triazolylidene Gold Complexes as a Potent Strategy
 for Inducing High Catalytic Activity
;
_journal_name_full 'Journal of the American Chemical Society'
_journal_page_first 13193
_journal_page_last 13203
_journal_paper_doi 10.1021/ja406999p
_journal_volume 135
_journal_year 2013
_chemical_formula_moiety 'C19 H21 Au Cl N3 O4'
_chemical_formula_sum 'C19 H21 Au Cl N3 O4'
_chemical_formula_weight 587.80
_chemical_name_systematic
; 
 ? 
;
_space_group_IT_number 2
_symmetry_cell_setting triclinic
_symmetry_space_group_name_Hall '-P 1'
_symmetry_space_group_name_H-M 'P -1'
_atom_sites_solution_hydrogens geom
_atom_sites_solution_primary direct
_atom_sites_solution_secondary difmap
_audit_creation_method SHELXL-97
_cell_angle_alpha 104.207(2)
_cell_angle_beta 103.858(3)
_cell_angle_gamma 109.633(2)
_cell_formula_units_Z 4
_cell_length_a 11.4704(3)
_cell_length_b 13.9336(4)
_cell_length_c 14.5310(5)
_cell_measurement_reflns_used 17328
_cell_measurement_temperature 100(2)
_cell_measurement_theta_max 29.3657
_cell_measurement_theta_min 2.9355
_cell_volume 1984.27(12)
_computing_cell_refinement
; 
CrysAlisPro, Agilent Technologies, 
Version 1.171.34.49 (release 20-01-2011 CrysAlis171 .NET) 
(compiled Jan 20 2011,15:58:25) 
;
_computing_data_collection
; 
CrysAlisPro, Agilent Technologies, 
Version 1.171.34.49 (release 20-01-2011 CrysAlis171 .NET) 
(compiled Jan 20 2011,15:58:25) 
;
_computing_data_reduction
; 
CrysAlisPro, Agilent Technologies, 
Version 1.171.34.49 (release 20-01-2011 CrysAlis171 .NET) 
(compiled Jan 20 2011,15:58:25) 
;
_computing_structure_refinement 'SHELXL-97 (Sheldrick, 2008)'
_computing_structure_solution 'SHELXS-97 (Sheldrick, 2008)'
_diffrn_ambient_temperature 100(2)
_diffrn_detector_area_resol_mean 10.3196
_diffrn_measured_fraction_theta_full 0.993
_diffrn_measured_fraction_theta_max 0.889
_diffrn_measurement_device_type 'SuperNova, Dual, Cu at zero, Atlas'
_diffrn_measurement_method '\w scans'
_diffrn_radiation_monochromator mirror
_diffrn_radiation_source 'SuperNova (Mo) x-ray Source'
_diffrn_radiation_type MoK\a
_diffrn_radiation_wavelength 0.71073
_diffrn_reflns_av_R_equivalents 0.0448
_diffrn_reflns_av_sigmaI/netI 0.0434
_diffrn_reflns_limit_h_max 15
_diffrn_reflns_limit_h_min -15
_diffrn_reflns_limit_k_max 17
_diffrn_reflns_limit_k_min -18
_diffrn_reflns_limit_l_max 19
_diffrn_reflns_limit_l_min -19
_diffrn_reflns_number 35686
_diffrn_reflns_theta_full 27.00
_diffrn_reflns_theta_max 29.43
_diffrn_reflns_theta_min 2.94
_exptl_absorpt_coefficient_mu 7.579
_exptl_absorpt_correction_T_max 0.597
_exptl_absorpt_correction_T_min 0.380
_exptl_absorpt_correction_type analytical
_exptl_absorpt_process_details
; 
CrysAlisPro, Agilent Technologies, 
Version 1.171.34.49 (release 20-01-2011 CrysAlis171 .NET) 
(compiled Jan 20 2011,15:58:25) 
Analytical numeric absorption correction using a multifaceted crystal 
model based on expressions derived by R.C. Clark & J.S. Reid. 
(Clark, R. C. & Reid, J. S. (1995). Acta Cryst. A51, 887-897) 
;
_exptl_crystal_colour colourless
_exptl_crystal_density_diffrn 1.968
_exptl_crystal_description prism
_exptl_crystal_F_000 1136
_exptl_crystal_size_max 0.1823
_exptl_crystal_size_mid 0.1211
_exptl_crystal_size_min 0.0802
_refine_diff_density_max 0.836
_refine_diff_density_min -0.858
_refine_diff_density_rms 0.141
_refine_ls_extinction_method none
_refine_ls_goodness_of_fit_ref 1.070
_refine_ls_hydrogen_treatment constr
_refine_ls_matrix_type full
_refine_ls_number_parameters 515
_refine_ls_number_reflns 9775
_refine_ls_number_restraints 0
_refine_ls_restrained_S_all 1.070
_refine_ls_R_factor_all 0.0334
_refine_ls_R_factor_gt 0.0244
_refine_ls_shift/su_max 0.002
_refine_ls_shift/su_mean 0.000
_refine_ls_structure_factor_coef Fsqd
_refine_ls_weighting_details 'calc w=1/[\s^2^(Fo^2^)+(0.0064P)^2^+0.2680P] where P=(Fo^2^+2Fc^2^)/3'
_refine_ls_weighting_scheme calc
_refine_ls_wR_factor_gt 0.0439
_refine_ls_wR_factor_ref 0.0474
_reflns_number_gt 8340
_reflns_number_total 9775
_reflns_threshold_expression I>2\s(I)
_cod_data_source_file ja406999p_si_002_2.cif
_cod_data_source_block alb123(2b)
_cod_original_cell_volume 1984.26(12)
_cod_database_code 4120747

loop_
_symmetry_equiv_pos_as_xyz
'x, y, z'
'-x, -y, -z'

loop_
_atom_site_label
_atom_site_type_symbol
_atom_site_fract_x
_atom_site_fract_y
_atom_site_fract_z
_atom_site_U_iso_or_equiv
_atom_site_adp_type
_atom_site_occupancy
_atom_site_symmetry_multiplicity
_atom_site_calc_flag
_atom_site_refinement_flags
Au1 Au -0.057887(11) 0.044704(9) 0.105309(9) 0.01236(4) Uani 1 1 d .
Cl1 Cl -0.22870(7) -0.08879(6) 0.11746(6) 0.02018(17) Uani 1 1 d .
C1 C 0.0904(3) 0.1622(2) 0.0957(2) 0.0136(6) Uani 1 1 d .
C2 C 0.0882(3) 0.2413(2) 0.0539(2) 0.0132(6) Uani 1 1 d .
C3 C -0.0221(3) 0.2697(2) 0.0177(2) 0.0130(6) Uani 1 1 d .
C4 C -0.1482(3) 0.1878(2) -0.0406(2) 0.0165(7) Uani 1 1 d .
H4 H -0.1598 0.1143 -0.0659 0.020 Uiso 1 1 calc R
C5 C -0.2573(3) 0.2121(2) -0.0622(2) 0.0164(7) Uani 1 1 d .
H5 H -0.3429 0.1555 -0.1014 0.020 Uiso 1 1 calc R
C6 C -0.2407(3) 0.3194(2) -0.0262(2) 0.0138(6) Uani 1 1 d .
O1 O -0.3403(2) 0.35343(17) -0.04016(18) 0.0191(5) Uani 1 1 d .
C9 C -0.4721(3) 0.2709(3) -0.0928(3) 0.0331(10) Uani 1 1 d .
H9A H -0.4804 0.2302 -0.1612 0.050 Uiso 1 1 calc R
H9B H -0.5344 0.3049 -0.0975 0.050 Uiso 1 1 calc R
H9C H -0.4920 0.2209 -0.0559 0.050 Uiso 1 1 calc R
C7 C -0.1141(3) 0.4026(2) 0.0299(2) 0.0151(7) Uani 1 1 d .
H7 H -0.1021 0.4764 0.0525 0.018 Uiso 1 1 calc R
C8 C -0.0067(3) 0.3774(2) 0.0524(2) 0.0134(6) Uani 1 1 d .
H8 H 0.0788 0.4341 0.0920 0.016 Uiso 1 1 calc R
N1 N 0.2215(2) 0.18145(19) 0.12633(19) 0.0127(5) Uani 1 1 d .
C10 C 0.2853(3) 0.1271(2) 0.1792(2) 0.0127(6) Uani 1 1 d .
C11 C 0.3998(3) 0.1240(2) 0.1662(2) 0.0145(7) Uani 1 1 d .
H11 H 0.4328 0.1524 0.1199 0.017 Uiso 1 1 calc R
C12 C 0.4654(3) 0.0779(2) 0.2232(3) 0.0155(7) Uani 1 1 d .
O2 O 0.5794(2) 0.07135(18) 0.21760(19) 0.0227(5) Uani 1 1 d .
C16 C 0.6343(3) 0.1174(3) 0.1524(3) 0.0274(8) Uani 1 1 d .
H16A H 0.5721 0.0787 0.0824 0.041 Uiso 1 1 calc R
H16B H 0.7177 0.1107 0.1572 0.041 Uiso 1 1 calc R
H16C H 0.6509 0.1946 0.1728 0.041 Uiso 1 1 calc R
C13 C 0.4148(3) 0.0335(2) 0.2892(3) 0.0172(7) Uani 1 1 d .
O3 O 0.4920(2) -0.00064(17) 0.34898(19) 0.0249(6) Uani 1 1 d .
C17 C 0.4330(3) -0.1049(3) 0.3571(3) 0.0272(8) Uani 1 1 d .
H17A H 0.3925 -0.0983 0.4092 0.041 Uiso 1 1 calc R
H17B H 0.5010 -0.1315 0.3758 0.041 Uiso 1 1 calc R
H17C H 0.3649 -0.1565 0.2918 0.041 Uiso 1 1 calc R
C14 C 0.2960(3) 0.0348(2) 0.2970(2) 0.0144(7) Uani 1 1 d .
O4 O 0.2503(2) -0.01046(17) 0.36185(17) 0.0194(5) Uani 1 1 d .
C18 C 0.1164(3) -0.0292(3) 0.3539(3) 0.0232(8) Uani 1 1 d .
H18A H 0.1116 0.0409 0.3790 0.035 Uiso 1 1 calc R
H18B H 0.0884 -0.0730 0.3946 0.035 Uiso 1 1 calc R
H18C H 0.0579 -0.0683 0.2828 0.035 Uiso 1 1 calc R
C15 C 0.2313(3) 0.0823(2) 0.2422(2) 0.0132(6) Uani 1 1 d .
H15 H 0.1512 0.0840 0.2480 0.016 Uiso 1 1 calc R
N2 N 0.2989(2) 0.26322(19) 0.1063(2) 0.0144(6) Uani 1 1 d .
N3 N 0.2156(2) 0.29815(19) 0.06126(19) 0.0132(5) Uani 1 1 d .
C19 C 0.2674(3) 0.3857(2) 0.0235(3) 0.0184(7) Uani 1 1 d .
H19A H 0.2898 0.4560 0.0747 0.028 Uiso 1 1 calc R
H19B H 0.2003 0.3744 -0.0392 0.028 Uiso 1 1 calc R
H19C H 0.3469 0.3853 0.0099 0.028 Uiso 1 1 calc R
Au2 Au 0.393563(11) 0.491666(9) 0.326198(9) 0.01296(4) Uani 1 1 d .
Cl2 Cl 0.32084(8) 0.60529(6) 0.26544(7) 0.02379(19) Uani 1 1 d .
C20 C 0.4650(3) 0.3969(2) 0.3795(2) 0.0139(6) Uani 1 1 d .
C21 C 0.5833(3) 0.3887(2) 0.3836(2) 0.0133(6) Uani 1 1 d .
C22 C 0.6790(3) 0.4419(2) 0.3402(2) 0.0130(6) Uani 1 1 d .
C23 C 0.6292(3) 0.4397(2) 0.2412(2) 0.0172(7) Uani 1 1 d .
H23 H 0.5377 0.3982 0.2024 0.021 Uiso 1 1 calc R
C24 C 0.7111(3) 0.4969(2) 0.1996(3) 0.0185(7) Uani 1 1 d .
H24 H 0.6762 0.4932 0.1319 0.022 Uiso 1 1 calc R
C25 C 0.8447(3) 0.5602(2) 0.2561(2) 0.0148(7) Uani 1 1 d .
O5 O 0.9140(2) 0.61954(17) 0.20930(17) 0.0191(5) Uani 1 1 d .
C28 C 1.0530(3) 0.6832(3) 0.2625(3) 0.0265(8) Uani 1 1 d .
H28A H 1.0676 0.7362 0.3273 0.040 Uiso 1 1 calc R
H28B H 1.0910 0.7219 0.2214 0.040 Uiso 1 1 calc R
H28C H 1.0957 0.6352 0.2752 0.040 Uiso 1 1 calc R
C26 C 0.8972(3) 0.5596(2) 0.3526(2) 0.0153(7) Uani 1 1 d .
H26 H 0.9893 0.5990 0.3901 0.018 Uiso 1 1 calc R
C27 C 0.8135(3) 0.5010(2) 0.3938(2) 0.0156(7) Uani 1 1 d .
H27 H 0.8494 0.5014 0.4600 0.019 Uiso 1 1 calc R
N4 N 0.4129(2) 0.32732(19) 0.42620(19) 0.0127(5) Uani 1 1 d .
C29 C 0.2884(3) 0.2983(2) 0.4435(2) 0.0123(6) Uani 1 1 d .
C30 C 0.1826(3) 0.3018(2) 0.3774(2) 0.0146(7) Uani 1 1 d .
H30 H 0.1915 0.3261 0.3228 0.018 Uiso 1 1 calc R
C31 C 0.0620(3) 0.2687(2) 0.3928(2) 0.0140(7) Uani 1 1 d .
O6 O -0.04686(19) 0.27715(17) 0.33851(17) 0.0165(5) Uani 1 1 d .
C35 C -0.0321(3) 0.3278(3) 0.2645(3) 0.0199(7) Uani 1 1 d .
H35A H 0.0430 0.3997 0.2970 0.030 Uiso 1 1 calc R
H35B H -0.1129 0.3363 0.2358 0.030 Uiso 1 1 calc R
H35C H -0.0162 0.2821 0.2103 0.030 Uiso 1 1 calc R
C32 C 0.0481(3) 0.2271(2) 0.4688(2) 0.0142(6) Uani 1 1 d .
O7 O -0.07212(19) 0.19078(16) 0.48245(16) 0.0158(5) Uani 1 1 d .
C36 C -0.1627(3) 0.0836(2) 0.4095(3) 0.0212(8) Uani 1 1 d .
H36A H -0.1755 0.0847 0.3407 0.032 Uiso 1 1 calc R
H36B H -0.2479 0.0624 0.4197 0.032 Uiso 1 1 calc R
H36C H -0.1261 0.0309 0.4186 0.032 Uiso 1 1 calc R
C33 C 0.1582(3) 0.2279(2) 0.5373(2) 0.0134(6) Uani 1 1 d .
O8 O 0.1378(2) 0.19275(17) 0.61341(17) 0.0188(5) Uani 1 1 d .
C37 C 0.2531(3) 0.2131(3) 0.6950(3) 0.0238(8) Uani 1 1 d .
H37A H 0.2993 0.1709 0.6696 0.036 Uiso 1 1 calc R
H37B H 0.2262 0.1912 0.7486 0.036 Uiso 1 1 calc R
H37C H 0.3122 0.2910 0.7226 0.036 Uiso 1 1 calc R
C34 C 0.2812(3) 0.2653(2) 0.5251(2) 0.0143(7) Uani 1 1 d .
H34 H 0.3573 0.2679 0.5714 0.017 Uiso 1 1 calc R
N5 N 0.4885(2) 0.27915(19) 0.4591(2) 0.0137(6) Uani 1 1 d .
N6 N 0.5921(2) 0.31799(19) 0.4322(2) 0.0138(6) Uani 1 1 d .
C38 C 0.6965(3) 0.2808(2) 0.4575(3) 0.0179(7) Uani 1 1 d .
H38A H 0.7564 0.3247 0.5276 0.027 Uiso 1 1 calc R
H38B H 0.7461 0.2889 0.4115 0.027 Uiso 1 1 calc R
H38C H 0.6568 0.2040 0.4504 0.027 Uiso 1 1 calc R

loop_
_atom_site_aniso_label
_atom_site_aniso_U_11
_atom_site_aniso_U_22
_atom_site_aniso_U_33
_atom_site_aniso_U_23
_atom_site_aniso_U_13
_atom_site_aniso_U_12
Au1 0.01105(6) 0.01086(6) 0.01421(7) 0.00504(5) 0.00374(5) 0.00356(4)
Cl1 0.0183(4) 0.0171(4) 0.0220(4) 0.0086(3) 0.0089(3) 0.0013(3)
C1 0.0120(16) 0.0137(15) 0.0121(16) 0.0003(12) 0.0032(13) 0.0056(12)
C2 0.0125(16) 0.0126(15) 0.0115(16) 0.0021(12) 0.0034(13) 0.0038(12)
C3 0.0134(16) 0.0131(15) 0.0121(16) 0.0057(12) 0.0036(13) 0.0048(12)
C4 0.0196(17) 0.0087(15) 0.0173(17) 0.0029(13) 0.0029(14) 0.0052(12)
C5 0.0130(16) 0.0132(15) 0.0158(17) 0.0020(13) 0.0023(13) 0.0013(12)
C6 0.0123(16) 0.0195(16) 0.0134(16) 0.0083(13) 0.0052(13) 0.0090(12)
O1 0.0122(11) 0.0202(12) 0.0255(13) 0.0093(10) 0.0048(10) 0.0079(9)
C9 0.0141(18) 0.032(2) 0.046(3) 0.0060(19) 0.0057(17) 0.0102(15)
C7 0.0160(16) 0.0123(15) 0.0175(17) 0.0064(13) 0.0070(13) 0.0048(12)
C8 0.0124(15) 0.0143(15) 0.0140(16) 0.0059(13) 0.0060(13) 0.0045(12)
N1 0.0115(13) 0.0121(12) 0.0132(14) 0.0039(11) 0.0030(11) 0.0048(10)
C10 0.0115(15) 0.0097(14) 0.0138(16) 0.0023(12) 0.0015(13) 0.0041(11)
C11 0.0139(16) 0.0102(15) 0.0175(17) 0.0050(13) 0.0044(13) 0.0035(12)
C12 0.0110(16) 0.0133(15) 0.0218(18) 0.0050(13) 0.0044(14) 0.0064(12)
O2 0.0167(12) 0.0280(13) 0.0346(15) 0.0195(11) 0.0140(11) 0.0130(10)
C16 0.0206(18) 0.033(2) 0.039(2) 0.0187(18) 0.0164(17) 0.0156(15)
C13 0.0174(17) 0.0117(15) 0.0224(18) 0.0062(13) 0.0040(14) 0.0078(12)
O3 0.0157(12) 0.0237(12) 0.0389(15) 0.0202(11) 0.0051(11) 0.0092(9)
C17 0.0264(19) 0.0235(18) 0.039(2) 0.0182(17) 0.0096(17) 0.0159(15)
C14 0.0146(16) 0.0116(15) 0.0144(16) 0.0037(13) 0.0037(13) 0.0043(12)
O4 0.0180(12) 0.0243(12) 0.0233(13) 0.0156(10) 0.0098(10) 0.0107(9)
C18 0.0193(18) 0.0281(19) 0.031(2) 0.0179(16) 0.0148(16) 0.0107(14)
C15 0.0115(15) 0.0135(15) 0.0150(16) 0.0042(13) 0.0041(13) 0.0066(12)
N2 0.0142(14) 0.0145(13) 0.0145(14) 0.0065(11) 0.0046(11) 0.0055(10)
N3 0.0132(13) 0.0122(13) 0.0129(14) 0.0050(11) 0.0032(11) 0.0045(10)
C19 0.0162(17) 0.0177(16) 0.0266(19) 0.0140(15) 0.0105(15) 0.0069(13)
Au2 0.01202(6) 0.01221(6) 0.01403(7) 0.00471(5) 0.00439(5) 0.00451(5)
Cl2 0.0271(5) 0.0200(4) 0.0268(5) 0.0111(4) 0.0058(4) 0.0133(3)
C20 0.0143(16) 0.0110(15) 0.0119(16) -0.0005(12) 0.0060(13) 0.0025(12)
C21 0.0129(16) 0.0087(14) 0.0131(16) -0.0005(12) 0.0029(13) 0.0028(11)
C22 0.0146(16) 0.0099(14) 0.0152(16) 0.0037(12) 0.0073(13) 0.0053(12)
C23 0.0099(16) 0.0189(16) 0.0168(17) 0.0047(14) 0.0026(13) 0.0020(12)
C24 0.0168(17) 0.0237(17) 0.0150(17) 0.0088(14) 0.0059(14) 0.0069(13)
C25 0.0141(16) 0.0133(15) 0.0174(17) 0.0029(13) 0.0095(13) 0.0054(12)
O5 0.0125(11) 0.0214(12) 0.0198(13) 0.0081(10) 0.0079(10) 0.0007(9)
C28 0.0197(18) 0.0262(19) 0.030(2) 0.0124(16) 0.0116(16) 0.0021(14)
C26 0.0103(15) 0.0103(15) 0.0205(18) 0.0018(13) 0.0058(13) 0.0014(12)
C27 0.0159(16) 0.0140(15) 0.0172(17) 0.0055(13) 0.0053(14) 0.0070(12)
N4 0.0109(13) 0.0135(13) 0.0128(13) 0.0040(11) 0.0052(11) 0.0038(10)
C29 0.0122(15) 0.0091(14) 0.0108(15) -0.0007(12) 0.0043(12) 0.0017(11)
C30 0.0162(16) 0.0099(15) 0.0171(17) 0.0071(13) 0.0055(13) 0.0035(12)
C31 0.0118(15) 0.0127(15) 0.0164(17) 0.0034(13) 0.0036(13) 0.0061(12)
O6 0.0124(11) 0.0227(12) 0.0173(12) 0.0103(10) 0.0059(9) 0.0080(9)
C35 0.0213(18) 0.0231(17) 0.0220(18) 0.0141(15) 0.0080(15) 0.0123(14)
C32 0.0115(15) 0.0137(15) 0.0159(17) 0.0023(13) 0.0071(13) 0.0042(12)
O7 0.0110(11) 0.0168(11) 0.0180(12) 0.0059(9) 0.0073(9) 0.0027(8)
C36 0.0142(17) 0.0164(16) 0.0245(19) 0.0051(14) 0.0029(14) 0.0011(13)
C33 0.0176(16) 0.0099(14) 0.0131(16) 0.0038(12) 0.0084(13) 0.0044(12)
O8 0.0169(12) 0.0261(12) 0.0177(12) 0.0143(10) 0.0078(10) 0.0081(9)
C37 0.0236(19) 0.0304(19) 0.0192(18) 0.0152(16) 0.0064(15) 0.0098(15)
C34 0.0105(15) 0.0158(15) 0.0155(17) 0.0041(13) 0.0028(13) 0.0063(12)
N5 0.0104(13) 0.0153(13) 0.0152(14) 0.0044(11) 0.0054(11) 0.0052(10)
N6 0.0126(13) 0.0147(13) 0.0153(14) 0.0064(11) 0.0064(11) 0.0054(10)
C38 0.0119(16) 0.0194(16) 0.0272(19) 0.0097(14) 0.0096(14) 0.0093(13)

loop_
_atom_type_symbol
_atom_type_description
_atom_type_scat_dispersion_real
_atom_type_scat_dispersion_imag
_atom_type_scat_source
C C 0.0033 0.0016 'International Tables Vol C Tables 4.2.6.8 and 6.1.1.4'
H H 0.0000 0.0000 'International Tables Vol C Tables 4.2.6.8 and 6.1.1.4'
N N 0.0061 0.0033 'International Tables Vol C Tables 4.2.6.8 and 6.1.1.4'
O O 0.0106 0.0060 'International Tables Vol C Tables 4.2.6.8 and 6.1.1.4'
Cl Cl 0.1484 0.1585 'International Tables Vol C Tables 4.2.6.8 and 6.1.1.4'
Au Au -2.0133 8.8022 'International Tables Vol C Tables 4.2.6.8 and 6.1.1.4'

loop_
_geom_angle_atom_site_label_1
_geom_angle_atom_site_label_2
_geom_angle_atom_site_label_3
_geom_angle
C1 Au1 Cl1 179.36(9)
N1 C1 C2 102.9(2)
N1 C1 Au1 127.4(2)
C2 C1 Au1 129.6(2)
N3 C2 C1 106.5(3)
N3 C2 C3 124.6(3)
C1 C2 C3 128.7(3)
C4 C3 C8 118.7(3)
C4 C3 C2 120.2(3)
C8 C3 C2 120.5(3)
C5 C4 C3 120.9(3)
C5 C4 H4 119.5
C3 C4 H4 119.5
C6 C5 C4 119.7(3)
C6 C5 H5 120.1
C4 C5 H5 120.1
O1 C6 C5 125.3(3)
O1 C6 C7 114.9(3)
C5 C6 C7 119.8(3)
C6 O1 C9 117.0(2)
O1 C9 H9A 109.5
O1 C9 H9B 109.5
H9A C9 H9B 109.5
O1 C9 H9C 109.5
H9A C9 H9C 109.5
H9B C9 H9C 109.5
C8 C7 C6 120.0(3)
C8 C7 H7 120.0
C6 C7 H7 120.0
C7 C8 C3 120.8(3)
C7 C8 H8 119.6
C3 C8 H8 119.6
N2 N1 C1 114.6(2)
N2 N1 C10 116.9(2)
C1 N1 C10 128.5(2)
C15 C10 C11 122.6(3)
C15 C10 N1 118.8(3)
C11 C10 N1 118.6(3)
C10 C11 C12 117.9(3)
C10 C11 H11 121.0
C12 C11 H11 121.0
O2 C12 C11 123.2(3)
O2 C12 C13 115.8(3)
C11 C12 C13 121.0(3)
C12 O2 C16 117.0(2)
O2 C16 H16A 109.5
O2 C16 H16B 109.5
H16A C16 H16B 109.5
O2 C16 H16C 109.5
H16A C16 H16C 109.5
H16B C16 H16C 109.5
O3 C13 C12 116.8(3)
O3 C13 C14 123.9(3)
C12 C13 C14 119.1(3)
C13 O3 C17 119.2(2)
O3 C17 H17A 109.5
O3 C17 H17B 109.5
H17A C17 H17B 109.5
O3 C17 H17C 109.5
H17A C17 H17C 109.5
H17B C17 H17C 109.5
O4 C14 C15 122.8(3)
O4 C14 C13 116.8(3)
C15 C14 C13 120.4(3)
C14 O4 C18 116.1(2)
O4 C18 H18A 109.5
O4 C18 H18B 109.5
H18A C18 H18B 109.5
O4 C18 H18C 109.5
H18A C18 H18C 109.5
H18B C18 H18C 109.5
C10 C15 C14 118.9(3)
C10 C15 H15 120.5
C14 C15 H15 120.5
N3 N2 N1 103.4(2)
N2 N3 C2 112.6(2)
N2 N3 C19 118.0(2)
C2 N3 C19 129.3(3)
N3 C19 H19A 109.5
N3 C19 H19B 109.5
H19A C19 H19B 109.5
N3 C19 H19C 109.5
H19A C19 H19C 109.5
H19B C19 H19C 109.5
C20 Au2 Cl2 177.41(9)
N4 C20 C21 102.7(3)
N4 C20 Au2 128.6(2)
C21 C20 Au2 128.6(2)
N6 C21 C20 106.9(3)
N6 C21 C22 126.0(3)
C20 C21 C22 127.1(3)
C27 C22 C23 118.2(3)
C27 C22 C21 123.9(3)
C23 C22 C21 117.7(3)
C24 C23 C22 120.8(3)
C24 C23 H23 119.6
C22 C23 H23 119.6
C23 C24 C25 120.4(3)
C23 C24 H24 119.8
C25 C24 H24 119.8
O5 C25 C24 115.0(3)
O5 C25 C26 125.4(3)
C24 C25 C26 119.7(3)
C25 O5 C28 117.4(3)
O5 C28 H28A 109.5
O5 C28 H28B 109.5
H28A C28 H28B 109.5
O5 C28 H28C 109.5
H28A C28 H28C 109.5
H28B C28 H28C 109.5
C27 C26 C25 119.4(3)
C27 C26 H26 120.3
C25 C26 H26 120.3
C22 C27 C26 121.4(3)
C22 C27 H27 119.3
C26 C27 H27 119.3
N5 N4 C20 114.4(2)
N5 N4 C29 116.1(2)
C20 N4 C29 129.5(3)
C30 C29 C34 123.1(3)
C30 C29 N4 119.3(3)
C34 C29 N4 117.5(3)
C29 C30 C31 118.3(3)
C29 C30 H30 120.8
C31 C30 H30 120.8
O6 C31 C32 115.7(3)
O6 C31 C30 124.0(3)
C32 C31 C30 120.2(3)
C31 O6 C35 116.9(2)
O6 C35 H35A 109.5
O6 C35 H35B 109.5
H35A C35 H35B 109.5
O6 C35 H35C 109.5
H35A C35 H35C 109.5
H35B C35 H35C 109.5
O7 C32 C31 120.6(3)
O7 C32 C33 119.0(3)
C31 C32 C33 120.3(3)
C32 O7 C36 112.1(2)
O7 C36 H36A 109.5
O7 C36 H36B 109.5
H36A C36 H36B 109.5
O7 C36 H36C 109.5
H36A C36 H36C 109.5
H36B C36 H36C 109.5
O8 C33 C34 123.9(3)
O8 C33 C32 116.5(3)
C34 C33 C32 119.7(3)
C33 O8 C37 117.1(2)
O8 C37 H37A 109.5
O8 C37 H37B 109.5
H37A C37 H37B 109.5
O8 C37 H37C 109.5
H37A C37 H37C 109.5
H37B C37 H37C 109.5
C29 C34 C33 118.1(3)
C29 C34 H34 121.0
C33 C34 H34 121.0
N6 N5 N4 103.3(2)
N5 N6 C21 112.7(2)
N5 N6 C38 117.6(2)
C21 N6 C38 129.8(3)
N6 C38 H38A 109.5
N6 C38 H38B 109.5
H38A C38 H38B 109.5
N6 C38 H38C 109.5
H38A C38 H38C 109.5
H38B C38 H38C 109.5

loop_
_geom_bond_atom_site_label_1
_geom_bond_atom_site_label_2
_geom_bond_distance
Au1 C1 1.987(3)
Au1 Cl1 2.2821(7)
C1 N1 1.371(4)
C1 C2 1.387(4)
C2 N3 1.371(4)
C2 C3 1.468(4)
C3 C4 1.393(4)
C3 C8 1.395(4)
C4 C5 1.388(4)
C4 H4 0.9500
C5 C6 1.387(4)
C5 H5 0.9500
C6 O1 1.367(3)
C6 C7 1.398(4)
O1 C9 1.428(4)
C9 H9A 0.9800
C9 H9B 0.9800
C9 H9C 0.9800
C7 C8 1.380(4)
C7 H7 0.9500
C8 H8 0.9500
N1 N2 1.333(3)
N1 C10 1.445(4)
C10 C15 1.379(4)
C10 C11 1.384(4)
C11 C12 1.397(4)
C11 H11 0.9500
C12 O2 1.362(4)
C12 C13 1.398(5)
O2 C16 1.420(4)
C16 H16A 0.9800
C16 H16B 0.9800
C16 H16C 0.9800
C13 O3 1.373(4)
C13 C14 1.399(4)
O3 C17 1.430(4)
C17 H17A 0.9800
C17 H17B 0.9800
C17 H17C 0.9800
C14 O4 1.366(4)
C14 C15 1.390(4)
O4 C18 1.440(4)
C18 H18A 0.9800
C18 H18B 0.9800
C18 H18C 0.9800
C15 H15 0.9500
N2 N3 1.322(3)
N3 C19 1.462(4)
C19 H19A 0.9800
C19 H19B 0.9800
C19 H19C 0.9800
Au2 C20 1.985(3)
Au2 Cl2 2.2809(8)
C20 N4 1.374(4)
C20 C21 1.388(4)
C21 N6 1.362(4)
C21 C22 1.472(4)
C22 C27 1.386(4)
C22 C23 1.404(4)
C23 C24 1.374(4)
C23 H23 0.9500
C24 C25 1.390(4)
C24 H24 0.9500
C25 O5 1.368(4)
C25 C26 1.391(4)
O5 C28 1.432(4)
C28 H28A 0.9800
C28 H28B 0.9800
C28 H28C 0.9800
C26 C27 1.391(4)
C26 H26 0.9500
C27 H27 0.9500
N4 N5 1.335(3)
N4 C29 1.448(4)
C29 C30 1.379(4)
C29 C34 1.383(4)
C30 C31 1.394(4)
C30 H30 0.9500
C31 O6 1.367(3)
C31 C32 1.385(4)
O6 C35 1.436(4)
C35 H35A 0.9800
C35 H35B 0.9800
C35 H35C 0.9800
C32 O7 1.381(3)
C32 C33 1.403(4)
O7 C36 1.445(4)
C36 H36A 0.9800
C36 H36B 0.9800
C36 H36C 0.9800
C33 O8 1.353(4)
C33 C34 1.402(4)
O8 C37 1.438(4)
C37 H37A 0.9800
C37 H37B 0.9800
C37 H37C 0.9800
C34 H34 0.9500
N5 N6 1.324(3)
N6 C38 1.461(4)
C38 H38A 0.9800
C38 H38B 0.9800
C38 H38C 0.9800

loop_
_geom_torsion_atom_site_label_1
_geom_torsion_atom_site_label_2
_geom_torsion_atom_site_label_3
_geom_torsion_atom_site_label_4
_geom_torsion
N1 C1 C2 N3 1.2(3)
Au1 C1 C2 N3 -176.5(2)
N1 C1 C2 C3 -172.8(3)
Au1 C1 C2 C3 9.5(5)
N3 C2 C3 C4 143.3(3)
C1 C2 C3 C4 -43.6(5)
N3 C2 C3 C8 -45.5(4)
C1 C2 C3 C8 127.5(3)
C8 C3 C4 C5 -1.4(5)
C2 C3 C4 C5 169.9(3)
C3 C4 C5 C6 0.7(5)
C4 C5 C6 O1 -178.3(3)
C4 C5 C6 C7 1.1(5)
C5 C6 O1 C9 2.4(5)
C7 C6 O1 C9 -177.0(3)
O1 C6 C7 C8 177.2(3)
C5 C6 C7 C8 -2.2(5)
C6 C7 C8 C3 1.5(5)
C4 C3 C8 C7 0.3(5)
C2 C3 C8 C7 -171.0(3)
C2 C1 N1 N2 -0.8(3)
Au1 C1 N1 N2 177.0(2)
C2 C1 N1 C10 177.3(3)
Au1 C1 N1 C10 -4.9(4)
N2 N1 C10 C15 149.7(3)
C1 N1 C10 C15 -28.3(4)
N2 N1 C10 C11 -28.9(4)
C1 N1 C10 C11 153.0(3)
C15 C10 C11 C12 -3.0(4)
N1 C10 C11 C12 175.6(3)
C10 C11 C12 O2 -179.4(3)
C10 C11 C12 C13 1.8(4)
C11 C12 O2 C16 2.1(4)
C13 C12 O2 C16 -179.0(3)
O2 C12 C13 O3 7.0(4)
C11 C12 C13 O3 -174.1(3)
O2 C12 C13 C14 -178.4(3)
C11 C12 C13 C14 0.5(5)
C12 C13 O3 C17 -133.5(3)
C14 C13 O3 C17 52.1(4)
O3 C13 C14 O4 -6.3(4)
C12 C13 C14 O4 179.5(3)
O3 C13 C14 C15 172.4(3)
C12 C13 C14 C15 -1.8(5)
C15 C14 O4 C18 13.7(4)
C13 C14 O4 C18 -167.6(3)
C11 C10 C15 C14 1.8(5)
N1 C10 C15 C14 -176.8(3)
O4 C14 C15 C10 179.3(3)
C13 C14 C15 C10 0.7(4)
C1 N1 N2 N3 0.0(3)
C10 N1 N2 N3 -178.4(2)
N1 N2 N3 C2 0.9(3)
N1 N2 N3 C19 -176.8(3)
C1 C2 N3 N2 -1.4(3)
C3 C2 N3 N2 173.0(3)
C1 C2 N3 C19 176.0(3)
C3 C2 N3 C19 -9.7(5)
N4 C20 C21 N6 -0.7(3)
Au2 C20 C21 N6 176.3(2)
N4 C20 C21 C22 176.8(3)
Au2 C20 C21 C22 -6.2(5)
N6 C21 C22 C27 -53.0(4)
C20 C21 C22 C27 129.9(3)
N6 C21 C22 C23 132.3(3)
C20 C21 C22 C23 -44.8(4)
C27 C22 C23 C24 -1.6(5)
C21 C22 C23 C24 173.4(3)
C22 C23 C24 C25 -1.5(5)
C23 C24 C25 O5 -175.4(3)
C23 C24 C25 C26 4.3(5)
C24 C25 O5 C28 -177.8(3)
C26 C25 O5 C28 2.5(5)
O5 C25 C26 C27 175.7(3)
C24 C25 C26 C27 -4.0(5)
C23 C22 C27 C26 2.0(4)
C21 C22 C27 C26 -172.7(3)
C25 C26 C27 C22 0.8(5)
C21 C20 N4 N5 0.8(3)
Au2 C20 N4 N5 -176.2(2)
C21 C20 N4 C29 -178.4(3)
Au2 C20 N4 C29 4.6(5)
N5 N4 C29 C30 -151.1(3)
C20 N4 C29 C30 28.1(4)
N5 N4 C29 C34 27.2(4)
C20 N4 C29 C34 -153.6(3)
C34 C29 C30 C31 -1.1(4)
N4 C29 C30 C31 177.1(2)
C29 C30 C31 O6 174.0(3)
C29 C30 C31 C32 -4.0(4)
C32 C31 O6 C35 175.3(3)
C30 C31 O6 C35 -2.8(4)
O6 C31 C32 O7 4.0(4)
C30 C31 C32 O7 -177.8(3)
O6 C31 C32 C33 -171.9(3)
C30 C31 C32 C33 6.3(5)
C31 C32 O7 C36 78.6(3)
C33 C32 O7 C36 -105.6(3)
O7 C32 C33 O8 -0.3(4)
C31 C32 C33 O8 175.6(3)
O7 C32 C33 C34 -179.5(3)
C31 C32 C33 C34 -3.6(4)
C34 C33 O8 C37 11.2(4)
C32 C33 O8 C37 -168.0(3)
C30 C29 C34 C33 3.7(4)
N4 C29 C34 C33 -174.5(2)
O8 C33 C34 C29 179.6(3)
C32 C33 C34 C29 -1.3(4)
C20 N4 N5 N6 -0.5(3)
C29 N4 N5 N6 178.8(2)
N4 N5 N6 C21 0.0(3)
N4 N5 N6 C38 180.0(2)
C20 C21 N6 N5 0.5(3)
C22 C21 N6 N5 -177.1(3)
C20 C21 N6 C38 -179.5(3)
C22 C21 N6 C38 2.9(5)
